data_4125863
loop_
_publ_author_name
'Fatur, Steven M.'
'Shepard, Samuel G.'
'Higgins, Robert F.'
'Shores, Matthew P.'
'Damrauer, Niels H.'

_publ_section_title
;
 A Synthetically Tunable System To Control MLCT Excited-State Lifetimes
 and Spin States in Iron(II) Polypyridines.
;
_journal_issue 12
_journal_name_full 'Journal of the American Chemical Society'
_journal_page_first 4493
_journal_page_last 4505
_journal_paper_doi 10.1021/jacs.7b00700
_journal_volume 139
_journal_year 2017
_chemical_formula_moiety 'C30 H18 Br4 Fe N6, 2(B F4), C4 H10 O'
_chemical_formula_sum 'C34 H28 B2 Br4 F8 Fe N6 O'
_chemical_formula_weight 1085.73
_space_group_crystal_system monoclinic
_space_group_IT_number 14
_space_group_name_Hall '-P 2yn'
_space_group_name_H-M_alt 'P 1 21/n 1'
_symmetry_space_group_name_Hall '-P 2yn'
_symmetry_space_group_name_H-M 'P 1 21/n 1'
_atom_sites_solution_hydrogens geom
_audit_creation_date 2016-12-28
_audit_creation_method
;
Olex2 1.2
(compiled 2016.02.19 svn.r3266 for OlexSys, GUI svn.r5155)
;
_cell_angle_alpha 90
_cell_angle_beta 112.8502(19)
_cell_angle_gamma 90
_cell_formula_units_Z 8
_cell_length_a 21.1642(12)
_cell_length_b 16.9913(10)
_cell_length_c 23.7983(13)
_cell_measurement_reflns_used 9604
_cell_measurement_temperature 100(2)
_cell_measurement_theta_max 29.63
_cell_measurement_theta_min 2.90
_cell_volume 7886.4(8)
_computing_cell_refinement 'Bruker Apex 3'
_computing_data_collection 'Bruker Apex 3'
_computing_data_reduction 'Bruker Apex 3'
_computing_molecular_graphics 'Olex2 (Dolomanov et al., 2009)'
_computing_publication_material 'Olex2 (Dolomanov et al., 2009)'
_computing_structure_refinement 'ShelXL (Sheldrick, 2015)'
_computing_structure_solution 'ShelXS (Sheldrick, 2015)'
_diffrn_ambient_temperature 99.96
_diffrn_measured_fraction_theta_full 0.997
_diffrn_measured_fraction_theta_max 0.989
_diffrn_measurement_device_type 'Bruker APEX-II CCD'
_diffrn_measurement_method '\f and \w scans'
_diffrn_radiation_type MoK\a
_diffrn_radiation_wavelength 0.71073
_diffrn_reflns_av_unetI/netI 0.0303
_diffrn_reflns_Laue_measured_fraction_full 0.997
_diffrn_reflns_Laue_measured_fraction_max 0.989
_diffrn_reflns_limit_h_max 26
_diffrn_reflns_limit_h_min -28
_diffrn_reflns_limit_k_max 22
_diffrn_reflns_limit_k_min -22
_diffrn_reflns_limit_l_max 31
_diffrn_reflns_limit_l_min -20
_diffrn_reflns_number 19512
_diffrn_reflns_point_group_measured_fraction_full 0.997
_diffrn_reflns_point_group_measured_fraction_max 0.989
_diffrn_reflns_theta_full 26.000
_diffrn_reflns_theta_max 28.359
_diffrn_reflns_theta_min 2.636
_diffrn_standards_number 0
_exptl_absorpt_coefficient_mu 4.511
_exptl_absorpt_correction_T_max 0.7459
_exptl_absorpt_correction_T_min 0.5774
_exptl_absorpt_correction_type multi-scan
_exptl_absorpt_process_details
;
SADABS-2014/5 (Bruker,2014/5) was used for absorption correction.
wR2(int) was 0.0782 before and 0.0534 after correction.
The Ratio of minimum to maximum transmission is 0.7741.
The \l/2 correction factor is Not present.
;
_exptl_crystal_colour orange
_exptl_crystal_colour_primary orange
_exptl_crystal_density_diffrn 1.829
_exptl_crystal_description Plate
_exptl_crystal_F_000 4240
_exptl_crystal_size_max 0.4
_exptl_crystal_size_mid 0.4
_exptl_crystal_size_min 0.3
_refine_diff_density_max 3.721
_refine_diff_density_min -2.151
_refine_diff_density_rms 0.171
_refine_ls_extinction_method none
_refine_ls_goodness_of_fit_ref 1.171
_refine_ls_hydrogen_treatment constr
_refine_ls_matrix_type full
_refine_ls_number_parameters 1069
_refine_ls_number_reflns 19512
_refine_ls_number_restraints 12
_refine_ls_restrained_S_all 1.171
_refine_ls_R_factor_all 0.0659
_refine_ls_R_factor_gt 0.0570
_refine_ls_shift/su_max 0.001
_refine_ls_shift/su_mean 0.000
_refine_ls_structure_factor_coef Fsqd
_refine_ls_weighting_details 'w=1/[\s^2^(Fo^2^)+103.3311P] where P=(Fo^2^+2Fc^2^)/3'
_refine_ls_weighting_scheme calc
_refine_ls_wR_factor_gt 0.1422
_refine_ls_wR_factor_ref 0.1454
_reflns_Friedel_coverage 0.000
_reflns_number_gt 16988
_reflns_number_total 19512
_reflns_threshold_expression 'I > 2\s(I)'
_cod_data_source_file ja7b00700_si_005.cif
_cod_data_source_block fedbtpy2
_cod_depositor_comments 'Adding full bibliography for 4125861--4125864.cif.'
_cod_database_code 4125863
_shelx_space_group_comment
;
The symmetry employed for this shelxl refinement is uniquely defined
by the following loop, which should always be used as a source of
symmetry information in preference to the above space-group names.
They are only intended as comments.
;
_shelx_estimated_absorpt_t_max 0.345
_shelx_estimated_absorpt_t_min 0.266
_olex2_refinement_description
;
1. Twinned data refinement
 Scales: 0.8955(14) 0.1045(14)
2. Fixed Uiso
 At 1.2 times of:
  All C(H) groups, All C(H,H) groups
 At 1.5 times of:
  All C(H,H,H) groups, All C(H,H,H,H,H,H) groups
3. Uiso/Uaniso restraints and constraints
C27 \\sim C28 \\sim C29: within 2A with sigma of 0.001 and sigma for terminal
atoms of 0.002
4. Others
 Sof(O3)=Sof(H31D)=Sof(H31E)=Sof(H31F)=Sof(C39)=Sof(H39A)=Sof(H39B)=Sof(C40)=
 Sof(H40A)=Sof(H40B)=Sof(C41)=Sof(H41A)=Sof(H41B)=Sof(H41C)=1-FVAR(1)
 Sof(O1)=Sof(H31A)=Sof(H31B)=Sof(H31C)=Sof(C32)=Sof(H32A)=Sof(H32B)=Sof(C33)=
 Sof(H33A)=Sof(H33B)=Sof(C34)=Sof(H34A)=Sof(H34B)=Sof(H34C)=FVAR(1)
 Sof(O4)=Sof(H38D)=Sof(H38E)=Sof(H38F)=Sof(C42)=Sof(H42A)=Sof(H42B)=1-FVAR(2)
 Sof(O2)=Sof(C37)=Sof(H37A)=Sof(H37B)=Sof(H38A)=Sof(H38B)=Sof(H38C)=FVAR(2)
5.a Secondary CH2 refined with riding coordinates:
 C32(H32A,H32B), C33(H33A,H33B), C39(H39A,H39B), C40(H40A,H40B), C36(H36A,
 H36B), C37(H37A,H37B), C42(H42A,H42B)
5.b Me refined with riding coordinates:
 C31(H31A,H31B,H31C), C31(H31D,H31E,H31F), C38(H38A,H38B,H38C), C38(H38D,H38E,
 H38F)
5.c Aromatic/amide H refined with riding coordinates:
 C2(H2), C3(H3), C4(H4), C7(H7), C8(H8), C9(H9), C12(H12), C13(H13), C14(H14),
 C17(H17), C18(H18), C19(H19), C22(H22), C23(H23), C24(H24), C27(H27), C28(H28),
  C29(H29), C2'(H2'), C3'(H3'), C4'(H4'), C7'(H7'), C8'(H8'), C9'(H9'),
 C12'(H12'), C13'(H13'), C14'(H14'), C17'(H17'), C18'(H18'), C19'(H19'),
 C22'(H22'), C23'(H23'), C24'(H24'), C27'(H27'), C28'(H28'), C29'(H29')
5.d Idealised Me refined as rotating group:
 C34(H34A,H34B,H34C), C41(H41A,H41B,H41C), C35(H35A,H35B,H35C)
;
_shelx_shelxl_version_number 2016/4
_olex2_submission_special_instructions 'No special instructions were received'

loop_
_space_group_symop_operation_xyz
'x, y, z'
'-x+1/2, y+1/2, -z+1/2'
'-x, -y, -z'
'x-1/2, -y-1/2, z-1/2'

loop_
_atom_site_label
_atom_site_type_symbol
_atom_site_fract_x
_atom_site_fract_y
_atom_site_fract_z
_atom_site_U_iso_or_equiv
_atom_site_adp_type
_atom_site_occupancy
_atom_site_site_symmetry_order
_atom_site_calc_flag
_atom_site_refinement_flags_posn
_atom_site_refinement_flags_adp
_atom_site_refinement_flags_occupancy
_atom_site_disorder_assembly
_atom_site_disorder_group
Br1 Br 0.61860(3) 0.30998(4) 0.74283(3) 0.02009(13) Uani 1 1 d . . . . .
Br2 Br 0.53903(4) -0.02156(5) 0.83835(5) 0.0515(3) Uani 1 1 d . . . . .
Br3 Br 0.44974(4) 0.08446(4) 0.56586(3) 0.02686(15) Uani 1 1 d . . . . .
Br4 Br 0.36024(3) 0.30982(4) 0.73530(3) 0.02007(13) Uani 1 1 d . . . . .
Fe1 Fe 0.49025(4) 0.16345(5) 0.72459(3) 0.00944(15) Uani 1 1 d . . . . .
N1 N 0.4869(2) 0.2656(3) 0.6671(2) 0.0097(8) Uani 1 1 d . . . . .
N2 N 0.3891(2) 0.1674(3) 0.6630(2) 0.0104(9) Uani 1 1 d . . . . .
N3 N 0.4290(2) 0.0580(3) 0.7530(2) 0.0165(10) Uani 1 1 d . . . . .
N4 N 0.5517(3) 0.0870(3) 0.6832(2) 0.0162(10) Uani 1 1 d . . . . .
N5 N 0.5839(2) 0.1443(3) 0.7955(2) 0.0121(9) Uani 1 1 d . . . . .
N6 N 0.4851(2) 0.2376(3) 0.8030(2) 0.0112(9) Uani 1 1 d . . . . .
C1 C 0.5352(3) 0.3195(3) 0.6739(3) 0.0141(11) Uani 1 1 d . . . . .
C2 C 0.5287(3) 0.3817(4) 0.6342(3) 0.0189(12) Uani 1 1 d . . . . .
H2 H 0.564829 0.418322 0.641169 0.023 Uiso 1 1 calc R . . . .
C3 C 0.4675(3) 0.3883(4) 0.5841(3) 0.0183(12) Uani 1 1 d . . . . .
H3 H 0.460863 0.429669 0.555525 0.022 Uiso 1 1 calc R . . . .
C4 C 0.4156(3) 0.3333(3) 0.5760(3) 0.0154(11) Uani 1 1 d . . . . .
H4 H 0.373341 0.336685 0.541731 0.019 Uiso 1 1 calc R . . . .
C5 C 0.4264(3) 0.2740(3) 0.6184(2) 0.0108(10) Uani 1 1 d . . . . .
C6 C 0.3725(3) 0.2173(3) 0.6156(2) 0.0105(10) Uani 1 1 d . . . . .
C7 C 0.3082(3) 0.2163(3) 0.5683(2) 0.0130(10) Uani 1 1 d . . . . .
H7 H 0.297545 0.250965 0.534564 0.016 Uiso 1 1 calc R . . . .
C8 C 0.2600(3) 0.1637(4) 0.5718(3) 0.0166(11) Uani 1 1 d . . . . .
H8 H 0.216288 0.160290 0.539243 0.020 Uiso 1 1 calc R . . . .
C9 C 0.2753(3) 0.1158(4) 0.6224(3) 0.0169(11) Uani 1 1 d . . . . .
H9 H 0.241917 0.081212 0.626204 0.020 Uiso 1 1 calc R . . . .
C10 C 0.3409(3) 0.1198(3) 0.6676(2) 0.0119(10) Uani 1 1 d . . . . .
C11 C 0.3612(3) 0.0731(3) 0.7240(3) 0.0151(11) Uani 1 1 d . . . . .
C12 C 0.3122(3) 0.0456(4) 0.7451(3) 0.0241(14) Uani 1 1 d . . . . .
H12 H 0.264855 0.056784 0.723650 0.029 Uiso 1 1 calc R . . . .
C13 C 0.3347(4) 0.0013(5) 0.7984(3) 0.0327(17) Uani 1 1 d . . . . .
H13 H 0.302904 -0.015818 0.815070 0.039 Uiso 1 1 calc R . . . .
C14 C 0.4030(4) -0.0180(4) 0.8272(3) 0.0306(16) Uani 1 1 d . . . . .
H14 H 0.419219 -0.049669 0.862880 0.037 Uiso 1 1 calc R . . . .
C15 C 0.4475(3) 0.0113(4) 0.8014(3) 0.0236(14) Uani 1 1 d . . . . .
C16 C 0.5365(3) 0.0611(4) 0.6264(3) 0.0197(12) Uani 1 1 d . . . . .
C17 C 0.5815(4) 0.0190(4) 0.6078(3) 0.0270(14) Uani 1 1 d . . . . .
H17 H 0.568075 0.002320 0.566730 0.032 Uiso 1 1 calc R . . . .
C18 C 0.6454(4) 0.0024(5) 0.6503(3) 0.0336(17) Uani 1 1 d . . . . .
H18 H 0.677273 -0.026918 0.639524 0.040 Uiso 1 1 calc R . . . .
C19 C 0.6628(3) 0.0290(4) 0.7092(3) 0.0258(14) Uani 1 1 d . . . . .
H19 H 0.707096 0.018726 0.739384 0.031 Uiso 1 1 calc R . . . .
C20 C 0.6152(3) 0.0708(3) 0.7242(2) 0.0146(11) Uani 1 1 d . . . . .
C21 C 0.6315(3) 0.0992(3) 0.7877(3) 0.0145(11) Uani 1 1 d . . . . .
C22 C 0.6921(3) 0.0796(4) 0.8358(3) 0.0215(13) Uani 1 1 d . . . . .
H22 H 0.725713 0.048045 0.829343 0.026 Uiso 1 1 calc R . . . .
C23 C 0.7023(3) 0.1071(4) 0.8934(3) 0.0230(13) Uani 1 1 d . . . . .
H23 H 0.742871 0.093214 0.927197 0.028 Uiso 1 1 calc R . . . .
C24 C 0.6539(3) 0.1545(4) 0.9021(3) 0.0194(12) Uani 1 1 d . . . . .
H24 H 0.660623 0.174051 0.941440 0.023 Uiso 1 1 calc R . . . .
C25 C 0.5949(3) 0.1728(3) 0.8516(2) 0.0125(10) Uani 1 1 d . . . . .
C26 C 0.5418(3) 0.2266(3) 0.8550(2) 0.0145(11) Uani 1 1 d . . . . .
C27 C 0.5512(4) 0.2638(5) 0.9095(3) 0.0383(13) Uani 1 1 d . U . . .
H27 H 0.590714 0.253199 0.945221 0.046 Uiso 1 1 calc R . . . .
C28 C 0.5018(4) 0.3170(5) 0.9110(3) 0.0383(12) Uani 1 1 d . U . . .
H28 H 0.507301 0.343942 0.947654 0.046 Uiso 1 1 calc R . . . .
C29 C 0.4444(4) 0.3299(5) 0.8581(3) 0.0378(13) Uani 1 1 d . U . . .
H29 H 0.409723 0.365874 0.857446 0.045 Uiso 1 1 calc R . . . .
C30 C 0.4390(3) 0.2885(4) 0.8060(3) 0.0181(12) Uani 1 1 d . . . . .
Br1' Br 0.60403(3) 0.78028(4) 0.90605(3) 0.02206(13) Uani 1 1 d . . . . .
Br2' Br 0.37313(3) 0.53597(4) 0.75877(3) 0.02038(13) Uani 1 1 d . . . . .
Br3' Br 0.63065(3) 0.54963(4) 0.74467(3) 0.02080(13) Uani 1 1 d . . . . .
Br4' Br 0.46266(4) 0.87371(5) 0.64712(4) 0.03663(19) Uani 1 1 d . . . . .
Fe1' Fe 0.50680(4) 0.68832(5) 0.75638(3) 0.00932(14) Uani 1 1 d . . . . .
N1' N 0.6007(2) 0.7645(3) 0.7885(2) 0.0129(9) Uani 1 1 d . . . . .
N2' N 0.5312(2) 0.6991(3) 0.6803(2) 0.0115(9) Uani 1 1 d . . . . .
N3' N 0.4303(2) 0.6061(3) 0.6834(2) 0.0108(9) Uani 1 1 d . . . . .
N4' N 0.5606(2) 0.5911(3) 0.8175(2) 0.0118(9) Uani 1 1 d . . . . .
N5' N 0.4624(2) 0.6858(3) 0.8205(2) 0.0097(8) Uani 1 1 d . . . . .
N6' N 0.4242(3) 0.7941(3) 0.7305(2) 0.0150(9) Uani 1 1 d . . . . .
C1' C 0.6348(3) 0.7973(4) 0.8425(3) 0.0174(11) Uani 1 1 d . . . . .
C2' C 0.6933(3) 0.8432(4) 0.8570(3) 0.0252(14) Uani 1 1 d . . . . .
H2' H 0.714945 0.866098 0.896239 0.030 Uiso 1 1 calc R . . . .
C3' C 0.7187(3) 0.8543(4) 0.8126(3) 0.0252(14) Uani 1 1 d . . . . .
H3' H 0.758625 0.885412 0.820770 0.030 Uiso 1 1 calc R . . . .
C4' C 0.6858(3) 0.8197(4) 0.7556(3) 0.0199(12) Uani 1 1 d . . . . .
H4' H 0.703087 0.825673 0.724467 0.024 Uiso 1 1 calc R . . . .
C5' C 0.6266(3) 0.7761(3) 0.7456(3) 0.0146(11) Uani 1 1 d . . . . .
C6' C 0.5878(3) 0.7393(4) 0.6853(3) 0.0160(11) Uani 1 1 d . . . . .
C7' C 0.6076(4) 0.7451(5) 0.6361(3) 0.0283(16) Uani 1 1 d . . . . .
H7' H 0.646876 0.774695 0.639354 0.034 Uiso 1 1 calc R . . . .
C8' C 0.5690(4) 0.7069(5) 0.5827(3) 0.0325(17) Uani 1 1 d . . . . .
H8' H 0.582149 0.710072 0.548819 0.039 Uiso 1 1 calc R . . . .
C9' C 0.5120(3) 0.6646(4) 0.5777(3) 0.0263(15) Uani 1 1 d . . . . .
H9' H 0.485801 0.637357 0.541189 0.032 Uiso 1 1 calc R . . . .
C10' C 0.4936(3) 0.6627(4) 0.6279(2) 0.0149(11) Uani 1 1 d . . . . .
C11' C 0.4341(3) 0.6172(3) 0.6278(2) 0.0134(11) Uani 1 1 d . . . . .
C12' C 0.3872(3) 0.5852(4) 0.5747(3) 0.0202(12) Uani 1 1 d . . . . .
H12' H 0.390442 0.595975 0.536747 0.024 Uiso 1 1 calc R . . . .
C13' C 0.3355(3) 0.5376(4) 0.5770(3) 0.0260(15) Uani 1 1 d . . . . .
H13' H 0.302267 0.516010 0.540783 0.031 Uiso 1 1 calc R . . . .
C14' C 0.3331(3) 0.5221(4) 0.6326(3) 0.0231(14) Uani 1 1 d . . . . .
H14' H 0.299746 0.487168 0.636094 0.028 Uiso 1 1 calc R . . . .
C15' C 0.3803(3) 0.5585(4) 0.6834(3) 0.0155(11) Uani 1 1 d . . . . .
C16' C 0.6069(3) 0.5410(4) 0.8131(3) 0.0171(12) Uani 1 1 d . . . . .
C17' C 0.6367(4) 0.4813(4) 0.8542(3) 0.0257(14) Uani 1 1 d . . . . .
H17' H 0.669001 0.446540 0.848747 0.031 Uiso 1 1 calc R . . . .
C18' C 0.6182(4) 0.4740(4) 0.9032(3) 0.0287(16) Uani 1 1 d . . . . .
H18' H 0.638765 0.434653 0.933166 0.034 Uiso 1 1 calc R . . . .
C19' C 0.5695(3) 0.5242(4) 0.9086(3) 0.0215(13) Uani 1 1 d . . . . .
H19' H 0.554990 0.518621 0.941552 0.026 Uiso 1 1 calc R . . . .
C20' C 0.5422(3) 0.5823(3) 0.8657(2) 0.0130(10) Uani 1 1 d . . . . .
C21' C 0.4894(3) 0.6375(3) 0.8682(2) 0.0109(10) Uani 1 1 d . . . . .
C22' C 0.4663(3) 0.6372(4) 0.9157(3) 0.0158(11) Uani 1 1 d . . . . .
H22' H 0.486248 0.603276 0.949766 0.019 Uiso 1 1 calc R . . . .
C23' C 0.4134(3) 0.6878(4) 0.9115(3) 0.0184(12) Uani 1 1 d . . . . .
H23' H 0.397125 0.689467 0.943507 0.022 Uiso 1 1 calc R . . . .
C24' C 0.3843(3) 0.7358(4) 0.8616(3) 0.0185(12) Uani 1 1 d . . . . .
H24' H 0.347687 0.770121 0.858381 0.022 Uiso 1 1 calc R . . . .
C25' C 0.4098(3) 0.7329(3) 0.8157(2) 0.0129(10) Uani 1 1 d . . . . .
C26' C 0.3818(3) 0.7814(3) 0.7603(3) 0.0163(11) Uani 1 1 d . . . . .
C27' C 0.3163(3) 0.8138(4) 0.7404(3) 0.0252(14) Uani 1 1 d . . . . .
H27' H 0.287529 0.803160 0.761765 0.030 Uiso 1 1 calc R . . . .
C28' C 0.2935(4) 0.8614(5) 0.6895(3) 0.0319(16) Uani 1 1 d . . . . .
H28' H 0.248347 0.882355 0.674613 0.038 Uiso 1 1 calc R . . . .
C29' C 0.3370(4) 0.8784(4) 0.6604(3) 0.0271(15) Uani 1 1 d . . . . .
H29' H 0.323307 0.912130 0.625901 0.033 Uiso 1 1 calc R . . . .
C30' C 0.4015(3) 0.8442(4) 0.6838(3) 0.0207(12) Uani 1 1 d . . . . .
F1 F 0.34449(19) 0.4914(2) 0.86717(16) 0.0240(8) Uani 1 1 d . . . . .
F2 F 0.4360(2) 0.4527(3) 0.95180(17) 0.0293(9) Uani 1 1 d . . . . .
F3 F 0.3635(2) 0.5440(2) 0.96061(16) 0.0239(8) Uani 1 1 d . . . . .
F4 F 0.3277(3) 0.4178(3) 0.9389(2) 0.0542(15) Uani 1 1 d . . . . .
B1 B 0.3679(3) 0.4765(4) 0.9301(3) 0.0179(13) Uani 1 1 d . . . . .
F5 F 0.6899(2) 0.4475(3) 0.5653(2) 0.0420(12) Uani 1 1 d . . . . .
F6 F 0.65491(19) 0.5035(3) 0.63418(16) 0.0260(9) Uani 1 1 d . . . . .
F7 F 0.5758(2) 0.4590(3) 0.54264(18) 0.0360(11) Uani 1 1 d . . . . .
F8 F 0.6396(2) 0.5650(3) 0.5443(2) 0.0351(10) Uani 1 1 d . . . . .
B2 B 0.6386(3) 0.4939(4) 0.5718(3) 0.0162(13) Uani 1 1 d . . . . .
F9 F 0.7484(2) 0.8373(3) 0.64604(17) 0.0297(9) Uani 1 1 d . . . . .
F10 F 0.7868(2) 0.8318(3) 0.56916(18) 0.0282(9) Uani 1 1 d . . . . .
F11 F 0.6808(3) 0.8805(3) 0.5537(2) 0.0526(14) Uani 1 1 d . . . . .
F12 F 0.7014(2) 0.7509(3) 0.5665(2) 0.0335(10) Uani 1 1 d . . . . .
B3 B 0.7292(4) 0.8251(5) 0.5830(3) 0.0231(15) Uani 1 1 d . . . . .
F13 F 0.24783(19) 0.3883(2) 0.54446(17) 0.0234(8) Uani 1 1 d . . . . .
F14 F 0.2348(2) 0.3572(2) 0.63264(16) 0.0256(8) Uani 1 1 d . . . . .
F15 F 0.1620(2) 0.4425(2) 0.5661(2) 0.0330(10) Uani 1 1 d . . . . .
F16 F 0.15802(18) 0.3127(2) 0.54063(15) 0.0193(7) Uani 1 1 d . . . . .
B4 B 0.2003(3) 0.3757(4) 0.5701(3) 0.0151(12) Uani 1 1 d . . . . .
O1 O 0.3345(7) 0.8564(7) 0.4623(5) 0.046(4) Uani 0.60(3) 1 d . . P A 1
O3 O 0.2960(15) 0.8246(13) 0.4336(11) 0.074(9) Uani 0.40(3) 1 d . . P A 2
C31 C 0.2857(6) 0.9515(8) 0.4958(6) 0.075(4) Uani 1 1 d . . . . .
H31A H 0.250516 0.966052 0.511224 0.113 Uiso 0.60(3) 1 calc R . P A 1
H31B H 0.331102 0.964511 0.526440 0.113 Uiso 0.60(3) 1 calc R . P A 1
H31C H 0.277925 0.980504 0.458152 0.113 Uiso 0.60(3) 1 calc R . P A 1
H31D H 0.259160 0.969317 0.519266 0.113 Uiso 0.40(3) 1 calc R . P A 2
H31E H 0.334584 0.951388 0.522132 0.113 Uiso 0.40(3) 1 calc R . P A 2
H31F H 0.277578 0.987081 0.461336 0.113 Uiso 0.40(3) 1 calc R . P A 2
C32 C 0.2821(12) 0.8735(12) 0.4844(9) 0.042(5) Uani 0.60(3) 1 d . . P A 1
H32A H 0.236504 0.859360 0.453473 0.050 Uiso 0.60(3) 1 calc R . P A 1
H32B H 0.289946 0.843288 0.522100 0.050 Uiso 0.60(3) 1 calc R . P A 1
C33 C 0.3437(14) 0.7742(14) 0.4592(11) 0.063(6) Uani 0.60(3) 1 d . . P A 1
H33A H 0.298805 0.747204 0.440862 0.076 Uiso 0.60(3) 1 calc R . P A 1
H33B H 0.368984 0.752307 0.500464 0.076 Uiso 0.60(3) 1 calc R . P A 1
C34 C 0.385(2) 0.763(2) 0.4192(17) 0.059(10) Uani 0.60(3) 1 d . . P A 1
H34A H 0.381125 0.810860 0.394699 0.088 Uiso 0.60(3) 1 calc GR . P A 1
H34B H 0.367073 0.718118 0.392072 0.088 Uiso 0.60(3) 1 calc GR . P A 1
H34C H 0.433318 0.754142 0.445167 0.088 Uiso 0.60(3) 1 calc GR . P A 1
C39 C 0.261(3) 0.858(3) 0.469(3) 0.11(2) Uani 0.40(3) 1 d . . P A 2
H39A H 0.267736 0.823272 0.504483 0.128 Uiso 0.40(3) 1 calc R . P A 2
H39B H 0.210853 0.858888 0.443818 0.128 Uiso 0.40(3) 1 calc R . P A 2
C40 C 0.369(3) 0.808(2) 0.4667(16) 0.075(12) Uani 0.40(3) 1 d . . P A 2
H40A H 0.374945 0.779195 0.504556 0.090 Uiso 0.40(3) 1 calc R . P A 2
H40B H 0.393877 0.858559 0.478735 0.090 Uiso 0.40(3) 1 calc R . P A 2
C41 C 0.402(4) 0.762(4) 0.433(3) 0.08(2) Uani 0.40(3) 1 d . . P A 2
H41A H 0.375016 0.766666 0.389069 0.127 Uiso 0.40(3) 1 calc GR . P A 2
H41B H 0.403880 0.706165 0.444825 0.127 Uiso 0.40(3) 1 calc GR . P A 2
H41C H 0.448438 0.781296 0.442573 0.127 Uiso 0.40(3) 1 calc GR . P A 2
O2 O 0.8807(6) 0.3377(8) 0.4556(4) 0.034(3) Uani 0.576(19) 1 d . . P B 1
O4 O 0.9045(8) 0.2955(10) 0.4674(6) 0.034(4) Uani 0.424(19) 1 d . . P B 2
C35 C 0.9948(5) 0.3834(6) 0.5012(5) 0.054(3) Uani 1 1 d . . . . .
H35A H 0.985112 0.410701 0.533311 0.082 Uiso 1 1 calc GR . . . .
H35B H 1.027555 0.414322 0.490475 0.082 Uiso 1 1 calc GR . . . .
H35C H 1.014302 0.331481 0.515995 0.082 Uiso 1 1 calc GR . . . .
C36 C 0.9309(5) 0.3741(7) 0.4472(5) 0.057(3) Uani 1 1 d . . . . .
H36A H 0.939391 0.366805 0.409448 0.069 Uiso 1 1 calc R . . B 2
H36B H 0.898973 0.418681 0.442017 0.069 Uiso 1 1 calc R . . B 2
C37 C 0.8183(8) 0.3349(9) 0.4029(6) 0.040(4) Uani 0.576(19) 1 d . . P B 1
H37A H 0.803490 0.388849 0.387785 0.047 Uiso 0.576(19) 1 calc R . P B 1
H37B H 0.825030 0.304690 0.370080 0.047 Uiso 0.576(19) 1 calc R . P B 1
C38 C 0.7710(7) 0.3003(10) 0.4183(6) 0.096(5) Uani 1 1 d . . . . .
H38A H 0.727614 0.297806 0.382700 0.144 Uiso 0.576(19) 1 calc R . P B 1
H38B H 0.786039 0.246935 0.433046 0.144 Uiso 0.576(19) 1 calc R . P B 1
H38C H 0.764575 0.330795 0.450688 0.144 Uiso 0.576(19) 1 calc R . P B 1
H38D H 0.734171 0.273839 0.384995 0.144 Uiso 0.424(19) 1 calc R . P B 2
H38E H 0.765541 0.290642 0.456796 0.144 Uiso 0.424(19) 1 calc R . P B 2
H38F H 0.768946 0.357065 0.410379 0.144 Uiso 0.424(19) 1 calc R . P B 2
C42 C 0.8407(12) 0.2681(12) 0.4229(11) 0.045(6) Uani 0.424(19) 1 d . . P B 2
H42A H 0.839524 0.210510 0.428507 0.054 Uiso 0.424(19) 1 calc R . P B 2
H42B H 0.842902 0.276396 0.382466 0.054 Uiso 0.424(19) 1 calc R . P B 2

loop_
_atom_site_aniso_label
_atom_site_aniso_U_11
_atom_site_aniso_U_22
_atom_site_aniso_U_33
_atom_site_aniso_U_23
_atom_site_aniso_U_13
_atom_site_aniso_U_12
Br1 0.0123(3) 0.0237(3) 0.0178(3) 0.0068(2) -0.0013(2) -0.0060(2)
Br2 0.0232(4) 0.0409(5) 0.0698(6) 0.0404(4) -0.0044(4) -0.0014(3)
Br3 0.0298(3) 0.0304(4) 0.0154(3) -0.0077(2) 0.0033(2) 0.0097(3)
Br4 0.0162(3) 0.0237(3) 0.0162(3) -0.0033(2) 0.0019(2) 0.0109(2)
Fe1 0.0073(3) 0.0103(4) 0.0089(3) 0.0007(3) 0.0012(3) 0.0014(3)
N1 0.011(2) 0.011(2) 0.0074(19) -0.0005(16) 0.0038(17) -0.0012(17)
N2 0.010(2) 0.011(2) 0.010(2) -0.0013(17) 0.0039(17) -0.0003(17)
N3 0.012(2) 0.017(2) 0.016(2) 0.0059(19) 0.0007(19) -0.0019(18)
N4 0.018(2) 0.013(2) 0.018(2) 0.0000(19) 0.008(2) 0.0047(19)
N5 0.011(2) 0.012(2) 0.013(2) 0.0023(17) 0.0050(18) 0.0027(17)
N6 0.013(2) 0.012(2) 0.009(2) 0.0010(17) 0.0049(17) 0.0030(17)
C1 0.011(2) 0.016(3) 0.014(2) 0.002(2) 0.003(2) -0.002(2)
C2 0.016(3) 0.018(3) 0.022(3) 0.005(2) 0.007(2) -0.005(2)
C3 0.014(3) 0.018(3) 0.019(3) 0.006(2) 0.003(2) -0.005(2)
C4 0.014(3) 0.014(3) 0.017(3) 0.003(2) 0.006(2) 0.000(2)
C5 0.009(2) 0.014(3) 0.011(2) 0.0021(19) 0.0044(19) 0.0009(19)
C6 0.013(2) 0.011(2) 0.009(2) -0.0018(19) 0.006(2) 0.001(2)
C7 0.012(2) 0.017(3) 0.009(2) -0.001(2) 0.003(2) -0.003(2)
C8 0.012(3) 0.021(3) 0.015(3) 0.000(2) 0.003(2) -0.003(2)
C9 0.015(3) 0.016(3) 0.021(3) 0.001(2) 0.009(2) -0.006(2)
C10 0.013(2) 0.010(2) 0.014(2) 0.000(2) 0.007(2) -0.002(2)
C11 0.016(3) 0.013(3) 0.015(3) 0.004(2) 0.004(2) -0.002(2)
C12 0.018(3) 0.030(4) 0.025(3) 0.008(3) 0.009(3) -0.004(3)
C13 0.031(4) 0.041(4) 0.026(3) 0.016(3) 0.011(3) -0.007(3)
C14 0.033(4) 0.029(4) 0.024(3) 0.015(3) 0.006(3) -0.005(3)
C15 0.020(3) 0.021(3) 0.021(3) 0.008(2) -0.001(2) -0.003(2)
C16 0.023(3) 0.019(3) 0.018(3) -0.001(2) 0.009(2) 0.004(2)
C17 0.036(4) 0.025(3) 0.024(3) -0.003(3) 0.016(3) 0.008(3)
C18 0.040(4) 0.039(4) 0.031(4) -0.002(3) 0.024(3) 0.017(3)
C19 0.021(3) 0.031(4) 0.027(3) 0.000(3) 0.011(3) 0.010(3)
C20 0.020(3) 0.015(3) 0.011(2) 0.003(2) 0.008(2) 0.003(2)
C21 0.010(2) 0.015(3) 0.017(3) 0.002(2) 0.004(2) 0.003(2)
C22 0.014(3) 0.027(3) 0.018(3) 0.001(2) 0.002(2) 0.012(2)
C23 0.015(3) 0.029(3) 0.018(3) 0.002(3) -0.002(2) 0.008(3)
C24 0.016(3) 0.021(3) 0.019(3) -0.001(2) 0.004(2) 0.005(2)
C25 0.013(2) 0.015(3) 0.008(2) 0.0029(19) 0.003(2) 0.002(2)
C26 0.016(3) 0.018(3) 0.009(2) 0.003(2) 0.005(2) 0.007(2)
C27 0.043(3) 0.051(3) 0.0127(19) -0.0049(19) 0.0024(19) 0.035(2)
C28 0.044(3) 0.051(3) 0.0129(18) -0.0055(18) 0.0030(18) 0.035(2)
C29 0.043(3) 0.051(3) 0.0129(19) -0.0052(19) 0.0037(19) 0.036(2)
C30 0.020(3) 0.021(3) 0.012(3) 0.002(2) 0.005(2) 0.010(2)
Br1' 0.0270(3) 0.0261(3) 0.0132(3) -0.0056(2) 0.0079(2) -0.0043(3)
Br2' 0.0250(3) 0.0254(3) 0.0138(3) -0.0039(2) 0.0109(2) -0.0121(2)
Br3' 0.0254(3) 0.0256(3) 0.0179(3) 0.0047(2) 0.0154(2) 0.0114(2)
Br4' 0.0493(5) 0.0309(4) 0.0415(4) 0.0209(3) 0.0305(4) 0.0125(3)
Fe1' 0.0107(3) 0.0114(4) 0.0071(3) -0.0006(3) 0.0048(3) -0.0005(3)
N1' 0.014(2) 0.014(2) 0.011(2) -0.0020(17) 0.0051(18) -0.0023(18)
N2' 0.010(2) 0.014(2) 0.010(2) -0.0024(17) 0.0043(17) -0.0025(17)
N3' 0.013(2) 0.012(2) 0.008(2) -0.0016(16) 0.0046(17) -0.0020(17)
N4' 0.012(2) 0.015(2) 0.009(2) -0.0010(17) 0.0050(17) 0.0041(18)
N5' 0.010(2) 0.010(2) 0.0077(19) -0.0005(16) 0.0011(16) 0.0035(17)
N6' 0.020(2) 0.012(2) 0.011(2) 0.0021(17) 0.0038(19) 0.0031(19)
C1' 0.020(3) 0.017(3) 0.016(3) -0.002(2) 0.008(2) -0.003(2)
C2' 0.024(3) 0.030(4) 0.016(3) -0.006(3) 0.002(2) -0.012(3)
C3' 0.022(3) 0.029(4) 0.021(3) -0.009(3) 0.005(3) -0.014(3)
C4' 0.022(3) 0.024(3) 0.014(3) -0.003(2) 0.008(2) -0.010(2)
C5' 0.016(3) 0.011(3) 0.015(3) -0.004(2) 0.005(2) -0.001(2)
C6' 0.015(3) 0.022(3) 0.013(3) -0.004(2) 0.007(2) -0.006(2)
C7' 0.025(3) 0.049(4) 0.016(3) -0.012(3) 0.014(3) -0.021(3)
C8' 0.031(4) 0.051(5) 0.024(3) -0.012(3) 0.020(3) -0.020(3)
C9' 0.026(3) 0.042(4) 0.013(3) -0.013(3) 0.009(2) -0.020(3)
C10' 0.014(3) 0.021(3) 0.010(2) 0.000(2) 0.004(2) -0.005(2)
C11' 0.015(3) 0.015(3) 0.010(2) 0.001(2) 0.005(2) -0.003(2)
C12' 0.023(3) 0.025(3) 0.011(3) -0.001(2) 0.005(2) -0.008(3)
C13' 0.026(3) 0.039(4) 0.010(3) -0.006(3) 0.004(2) -0.021(3)
C14' 0.027(3) 0.027(3) 0.015(3) -0.003(2) 0.008(2) -0.017(3)
C15' 0.019(3) 0.018(3) 0.011(2) -0.001(2) 0.008(2) -0.004(2)
C16' 0.019(3) 0.021(3) 0.012(3) 0.003(2) 0.008(2) 0.009(2)
C17' 0.032(4) 0.029(4) 0.022(3) 0.006(3) 0.016(3) 0.020(3)
C18' 0.034(4) 0.035(4) 0.020(3) 0.013(3) 0.013(3) 0.022(3)
C19' 0.026(3) 0.032(3) 0.009(2) 0.010(2) 0.010(2) 0.017(3)
C20' 0.016(3) 0.016(3) 0.007(2) 0.000(2) 0.005(2) 0.006(2)
C21' 0.013(2) 0.012(2) 0.006(2) -0.0010(18) 0.0025(19) 0.003(2)
C22' 0.021(3) 0.017(3) 0.011(2) 0.006(2) 0.008(2) 0.007(2)
C23' 0.027(3) 0.020(3) 0.015(3) 0.004(2) 0.015(2) 0.009(2)
C24' 0.021(3) 0.022(3) 0.018(3) 0.004(2) 0.013(2) 0.010(2)
C25' 0.012(2) 0.013(3) 0.013(2) -0.002(2) 0.004(2) 0.002(2)
C26' 0.019(3) 0.010(3) 0.021(3) -0.001(2) 0.008(2) 0.004(2)
C27' 0.017(3) 0.032(4) 0.026(3) 0.006(3) 0.008(3) 0.011(3)
C28' 0.027(4) 0.037(4) 0.029(4) 0.011(3) 0.009(3) 0.018(3)
C29' 0.040(4) 0.019(3) 0.017(3) 0.007(2) 0.005(3) 0.018(3)
C30' 0.028(3) 0.018(3) 0.019(3) 0.005(2) 0.013(3) 0.005(2)
F1 0.0241(19) 0.037(2) 0.0104(16) -0.0006(15) 0.0066(14) 0.0084(16)
F2 0.024(2) 0.037(2) 0.0201(18) -0.0070(17) 0.0013(16) 0.0175(17)
F3 0.028(2) 0.029(2) 0.0140(16) 0.0020(15) 0.0074(15) 0.0161(16)
F4 0.064(3) 0.064(4) 0.035(3) -0.006(2) 0.021(3) -0.045(3)
B1 0.016(3) 0.024(3) 0.013(3) 0.003(3) 0.005(2) 0.001(3)
F5 0.038(3) 0.054(3) 0.025(2) -0.004(2) 0.0025(19) 0.025(2)
F6 0.0220(19) 0.044(2) 0.0131(17) -0.0062(16) 0.0074(15) -0.0090(17)
F7 0.030(2) 0.059(3) 0.0173(18) -0.0032(19) 0.0072(17) -0.026(2)
F8 0.032(2) 0.030(2) 0.032(2) 0.0152(18) 0.0001(18) -0.0088(18)
B2 0.018(3) 0.023(3) 0.006(3) 0.002(2) 0.003(2) -0.003(3)
F9 0.0224(19) 0.052(3) 0.0149(17) -0.0090(17) 0.0079(15) -0.0177(18)
F10 0.029(2) 0.036(2) 0.028(2) -0.0114(17) 0.0203(17) -0.0176(18)
F11 0.058(3) 0.056(3) 0.034(3) 0.001(2) 0.008(2) 0.028(3)
F12 0.035(2) 0.039(2) 0.034(2) -0.0165(19) 0.0226(19) -0.024(2)
B3 0.018(3) 0.031(4) 0.023(3) -0.010(3) 0.011(3) -0.009(3)
F13 0.0260(19) 0.0235(19) 0.0263(19) -0.0066(15) 0.0164(16) -0.0121(16)
F14 0.0234(19) 0.034(2) 0.0142(17) 0.0019(15) 0.0018(15) -0.0100(16)
F15 0.034(2) 0.026(2) 0.037(2) -0.0051(18) 0.0125(19) 0.0082(18)
F16 0.0192(17) 0.0225(18) 0.0152(16) -0.0039(14) 0.0056(14) -0.0113(15)
B4 0.015(3) 0.017(3) 0.011(3) -0.003(2) 0.002(2) -0.005(2)
O1 0.064(8) 0.039(7) 0.039(6) -0.003(5) 0.025(6) -0.013(6)
O3 0.10(2) 0.046(13) 0.073(15) -0.032(11) 0.029(14) -0.013(12)
C31 0.044(6) 0.102(10) 0.081(8) 0.045(8) 0.027(6) 0.008(6)
C32 0.059(13) 0.036(9) 0.038(9) 0.003(8) 0.026(9) -0.003(8)
C33 0.090(17) 0.037(12) 0.067(13) -0.006(10) 0.035(12) -0.013(11)
C34 0.072(16) 0.053(19) 0.06(2) -0.029(15) 0.042(17) -0.019(14)
C39 0.08(3) 0.14(4) 0.12(4) -0.09(3) 0.06(3) -0.05(3)
C40 0.14(4) 0.039(19) 0.07(2) -0.027(16) 0.07(3) -0.02(2)
C41 0.16(6) 0.06(3) 0.025(17) 0.009(18) 0.03(3) 0.05(3)
O2 0.034(6) 0.033(7) 0.027(5) 0.005(4) 0.004(4) -0.006(5)
O4 0.042(8) 0.029(8) 0.032(7) 0.000(6) 0.017(6) 0.000(7)
C35 0.030(4) 0.050(6) 0.072(7) -0.002(5) 0.007(4) 0.000(4)
C36 0.032(5) 0.081(8) 0.059(6) 0.010(6) 0.019(4) 0.013(5)
C37 0.044(9) 0.041(9) 0.026(7) -0.003(6) 0.006(6) 0.001(7)
C38 0.067(8) 0.134(14) 0.066(8) -0.027(9) 0.004(7) 0.037(9)
C42 0.054(13) 0.031(11) 0.056(13) -0.015(9) 0.028(11) -0.006(9)

loop_
_atom_type_symbol
_atom_type_description
_atom_type_scat_dispersion_real
_atom_type_scat_dispersion_imag
_atom_type_scat_source
C C 0.0033 0.0016 'International Tables Vol C Tables 4.2.6.8 and 6.1.1.4'
H H 0.0000 0.0000 'International Tables Vol C Tables 4.2.6.8 and 6.1.1.4'
B B 0.0013 0.0007 'International Tables Vol C Tables 4.2.6.8 and 6.1.1.4'
N N 0.0061 0.0033 'International Tables Vol C Tables 4.2.6.8 and 6.1.1.4'
F F 0.0171 0.0103 'International Tables Vol C Tables 4.2.6.8 and 6.1.1.4'
Fe Fe 0.3463 0.8444 'International Tables Vol C Tables 4.2.6.8 and 6.1.1.4'
Br Br -0.2901 2.4595 'International Tables Vol C Tables 4.2.6.8 and 6.1.1.4'
O O 0.0106 0.0060 'International Tables Vol C Tables 4.2.6.8 and 6.1.1.4'

loop_
_geom_angle_atom_site_label_1
_geom_angle_atom_site_label_2
_geom_angle_atom_site_label_3
_geom_angle
N1 Fe1 N3 148.93(17)
N1 Fe1 N4 93.74(17)
N1 Fe1 N6 94.19(17)
N2 Fe1 N1 76.06(18)
N2 Fe1 N3 73.02(17)
N2 Fe1 N4 108.29(18)
N2 Fe1 N6 101.31(17)
O3 C39 C31 115(3)
C33 O1 C32 111.1(14)
O1 C32 H32A 110.4
O1 C32 H32B 110.4
H32A C32 H32B 108.6
C34 C33 H33A 110.6
O1 C33 H33A 110.6
C34 C33 H33B 110.6
O1 C33 H33B 110.6
H33A C33 H33B 108.7
O1 C33 C34 106(2)
C33 C34 H34A 109.5
C33 C34 H34B 109.5
H34A C34 H34B 109.5
H34B C34 H34C 109.5
N4 Fe1 N3 98.73(18)
N5 Fe1 N1 114.92(18)
N5 Fe1 N2 168.65(19)
N5 Fe1 N3 95.82(17)
N5 Fe1 N4 74.93(18)
N5 Fe1 N6 75.85(18)
N6 Fe1 N3 88.86(17)
N6 Fe1 N4 150.39(17)
C33 C34 H34C 109.5
H34A C34 H34C 109.5
C1 N1 Fe1 129.1(4)
C1 N1 C5 117.0(5)
C5 N1 Fe1 114.0(3)
O3 C39 H39A 108.5
O3 C39 H39B 108.5
C6 N2 Fe1 118.4(4)
C10 N2 Fe1 122.2(4)
C10 N2 C6 119.3(5)
C11 N3 Fe1 106.9(4)
H39A C39 H39B 107.5
C39 O3 C40 116(3)
O3 C40 H40A 108.4
C15 N3 Fe1 131.8(4)
C15 N3 C11 116.8(5)
C41 C40 H40A 108.4
O3 C40 H40B 108.4
H40A C40 H40B 107.4
C16 N4 Fe1 131.4(4)
C16 N4 C20 116.5(5)
C20 N4 Fe1 112.0(4)
C41 C40 H40B 108.4
O3 C40 C41 116(4)
C40 C41 H41A 109.5
H41A C41 H41B 109.5
C21 N5 Fe1 120.9(4)
C21 N5 C25 119.5(5)
C25 N5 Fe1 119.5(4)
C40 C41 H41B 109.5
H41A C41 H41C 109.5
H41B C41 H41C 109.5
C26 N6 Fe1 111.2(3)
C30 N6 Fe1 132.1(4)
C30 N6 C26 116.6(5)
C40 C41 H41C 109.5
C42 O4 C36 112.8(15)
N1 C1 Br1 117.3(4)
N1 C1 C2 124.8(5)
C2 C1 Br1 117.9(4)
C1 C2 H2 121.3
C3 C2 C1 117.5(5)
C3 C2 H2 121.3
C2 C3 H3 120.4
C2 C3 C4 119.2(5)
C4 C3 H3 120.4
C3 C4 H4 120.4
C5 C4 C3 119.3(5)
C5 C4 H4 120.4
N1 C5 C4 122.2(5)
N1 C5 C6 115.1(5)
C4 C5 C6 122.6(5)
N2 C6 C5 115.4(5)
N2 C6 C7 121.8(5)
C7 C6 C5 122.8(5)
C6 C7 H7 120.9
C8 C7 C6 118.2(5)
C8 C7 H7 120.9
C7 C8 H8 119.9
C7 C8 C9 120.2(5)
O2 C37 H37A 110.1
O2 C37 H37B 110.1
H37A C37 H37B 108.4
O4 C42 C38 122.6(16)
O4 C42 H42A 106.7
O4 C42 H42B 106.7
H42A C42 H42B 106.6
C32 C31 H31A 109.5
H31A C31 H31B 109.5
C32 C31 H31B 109.5
H31A C31 H31C 109.5
C32 C31 H31C 109.5
H31B C31 H31C 109.5
C39 C31 H31D 109.5
H31D C31 H31E 109.5
C39 C31 H31E 109.5
H31D C31 H31F 109.5
H31E C31 H31F 109.5
C39 C31 H31F 109.5
O2 C36 C35 116.3(10)
O4 C36 H36A 112.2
O4 C36 H36B 112.2
H36A C36 H36B 109.8
C9 C8 H8 119.9
C8 C9 H9 121.0
C8 C9 C10 118.1(5)
C10 C9 H9 121.0
N2 C10 C9 122.1(5)
C37 C38 H38A 109.5
H38A C38 H38B 109.5
C37 C38 H38B 109.5
H38B C38 H38C 109.5
H38A C38 H38C 109.5
N2 C10 C11 116.0(5)
C9 C10 C11 121.9(5)
C37 C38 H38C 109.5
C42 C38 H38D 109.5
C42 C38 H38E 109.5
N3 C11 C10 116.2(5)
N3 C11 C12 122.9(5)
C12 C11 C10 120.9(5)
C11 C12 H12 121.0
C13 C12 C11 118.0(6)
C13 C12 H12 121.0
C12 C13 H13 119.9
H38D C38 H38E 109.5
H38E C38 H38F 109.5
H38D C38 H38F 109.5
C42 C38 H38F 109.5
C14 C13 C12 120.3(7)
C14 C13 H13 119.9
C13 C14 H14 121.6
C13 C14 C15 116.8(6)
C15 C14 H14 121.6
N3 C15 Br2 119.2(5)
N3 C15 C14 125.0(6)
C14 C15 Br2 115.8(5)
N4 C16 Br3 119.0(4)
N4 C16 C17 124.4(6)
C17 C16 Br3 116.6(5)
C16 C17 H17 120.9
C18 C17 C16 118.3(6)
C18 C17 H17 120.9
C17 C18 H18 120.7
C17 C18 C19 118.6(6)
C19 C18 H18 120.7
C18 C19 H19 120.1
C18 C19 C20 119.7(6)
C20 C19 H19 120.1
N4 C20 C19 122.5(5)
N4 C20 C21 116.1(5)
C19 C20 C21 121.4(5)
N5 C21 C20 115.8(5)
N5 C21 C22 121.9(5)
C22 C21 C20 122.2(5)
C21 C22 H22 120.8
C23 C22 C21 118.4(6)
C23 C22 H22 120.8
C22 C23 H23 119.8
C24 C23 C22 120.4(6)
C24 C23 H23 119.8
C23 C24 H24 121.0
C23 C24 C25 118.0(6)
C25 C24 H24 121.0
N5 C25 C24 121.8(5)
N5 C25 C26 115.7(5)
C24 C25 C26 122.5(5)
N6 C26 C25 117.1(5)
N6 C26 C27 122.9(5)
C27 C26 C25 120.0(5)
C26 C27 H27 120.5
C26 C27 C28 119.0(6)
C28 C27 H27 120.5
C27 C28 H28 120.7
C29 C28 C27 118.7(6)
C29 C28 H28 120.7
C28 C29 H29 121.0
C28 C29 C30 118.0(6)
C30 C29 H29 121.0
N6 C30 Br4 119.5(4)
N6 C30 C29 124.7(6)
C29 C30 Br4 115.8(5)
N1' Fe1' N3' 150.35(17)
N1' Fe1' N6' 96.64(18)
N2' Fe1' N1' 76.00(18)
N2' Fe1' N3' 74.83(17)
N2' Fe1' N4' 113.72(18)
N2' Fe1' N5' 168.12(18)
N2' Fe1' N6' 96.51(18)
N3' Fe1' N6' 91.82(17)
N4' Fe1' N1' 92.61(18)
N4' Fe1' N3' 94.24(17)
N4' Fe1' N6' 149.71(17)
N5' Fe1' N1' 110.82(17)
N5' Fe1' N3' 98.83(17)
N5' Fe1' N4' 76.37(17)
N5' Fe1' N6' 73.38(17)
C1' N1' Fe1' 130.4(4)
C1' N1' C5' 116.4(5)
C5' N1' Fe1' 113.2(4)
C6' N2' Fe1' 118.9(4)
C10' N2' Fe1' 120.8(4)
C10' N2' C6' 120.2(5)
C11' N3' Fe1' 110.7(3)
C15' N3' Fe1' 133.5(4)
C15' N3' C11' 115.3(5)
C16' N4' Fe1' 129.4(4)
C16' N4' C20' 117.2(5)
C20' N4' Fe1' 113.5(4)
C21' N5' Fe1' 118.1(4)
C21' N5' C25' 120.4(5)
C25' N5' Fe1' 121.4(4)
C26' N6' Fe1' 107.9(4)
C30' N6' Fe1' 132.7(4)
C30' N6' C26' 116.1(5)
N1' C1' Br1' 119.0(4)
N1' C1' C2' 124.9(6)
C2' C1' Br1' 116.1(5)
C1' C2' H2' 121.1
C3' C2' C1' 117.7(6)
C3' C2' H2' 121.1
C2' C3' H3' 120.2
C2' C3' C4' 119.6(6)
C4' C3' H3' 120.2
C3' C4' H4' 121.1
C3' C4' C5' 117.8(6)
C5' C4' H4' 121.1
N1' C5' C4' 123.5(5)
N1' C5' C6' 115.8(5)
C4' C5' C6' 120.7(5)
N2' C6' C5' 116.0(5)
N2' C6' C7' 120.7(5)
C7' C6' C5' 123.3(5)
C6' C7' H7' 120.6
C8' C7' C6' 118.7(6)
C8' C7' H7' 120.6
C7' C8' H8' 119.6
C9' C8' C7' 120.8(6)
C9' C8' H8' 119.6
C8' C9' H9' 121.0
C8' C9' C10' 117.9(6)
C10' C9' H9' 121.0
N2' C10' C9' 121.6(5)
N2' C10' C11' 116.1(5)
C9' C10' C11' 122.2(5)
N3' C11' C10' 116.2(5)
N3' C11' C12' 122.7(5)
C12' C11' C10' 121.1(5)
C11' C12' H12' 120.2
C13' C12' C11' 119.6(6)
C13' C12' H12' 120.2
C12' C13' H13' 120.7
C14' C13' C12' 118.7(6)
C14' C13' H13' 120.7
C13' C14' H14' 120.9
C13' C14' C15' 118.3(6)
C15' C14' H14' 120.9
N3' C15' Br2' 118.5(4)
N3' C15' C14' 125.3(5)
C14' C15' Br2' 116.2(4)
N4' C16' Br3' 117.9(4)
N4' C16' C17' 124.3(5)
C17' C16' Br3' 117.8(4)
C16' C17' H17' 121.1
C18' C17' C16' 117.8(6)
C18' C17' H17' 121.1
C17' C18' H18' 120.3
C17' C18' C19' 119.5(6)
C19' C18' H18' 120.3
C18' C19' H19' 120.5
C20' C19' C18' 119.1(5)
C20' C19' H19' 120.5
N4' C20' C19' 122.2(5)
N4' C20' C21' 115.7(5)
C19' C20' C21' 122.0(5)
N5' C21' C20' 115.8(5)
N5' C21' C22' 121.5(5)
C22' C21' C20' 122.6(5)
C21' C22' H22' 121.0
C23' C22' C21' 117.9(5)
C23' C22' H22' 121.0
C22' C23' H23' 119.7
C24' C23' C22' 120.5(5)
C24' C23' H23' 119.7
C23' C24' H24' 120.7
C23' C24' C25' 118.5(5)
C25' C24' H24' 120.7
N5' C25' C24' 121.0(5)
N5' C25' C26' 116.4(5)
C24' C25' C26' 122.6(5)
N6' C26' C25' 116.0(5)
N6' C26' C27' 122.1(6)
C27' C26' C25' 121.9(6)
C26' C27' H27' 120.2
C28' C27' C26' 119.6(6)
C28' C27' H27' 120.2
C27' C28' H28' 120.4
C27' C28' C29' 119.3(6)
C29' C28' H28' 120.4
C28' C29' H29' 121.4
C28' C29' C30' 117.1(6)
C30' C29' H29' 121.4
N6' C30' Br4' 117.7(5)
N6' C30' C29' 125.6(6)
C29' C30' Br4' 116.7(5)
F2 B1 F1 109.6(5)
F3 B1 F1 110.0(5)
F3 B1 F2 108.7(5)
F4 B1 F1 108.0(5)
F4 B1 F2 110.2(6)
F4 B1 F3 110.4(6)
F6 B2 F5 107.6(5)
F7 B2 F5 109.9(6)
F7 B2 F6 112.2(5)
F7 B2 F8 109.1(5)
F8 B2 F5 106.7(5)
F8 B2 F6 111.1(5)
F10 B3 F9 109.0(5)
F11 B3 F9 106.9(6)
F11 B3 F10 112.2(6)
F11 B3 F12 109.3(6)
F12 B3 F9 110.6(6)
F12 B3 F10 108.9(6)
F13 B4 F14 109.4(5)
F13 B4 F16 109.3(5)
F15 B4 F13 110.6(5)
F15 B4 F14 107.8(5)
F15 B4 F16 110.6(5)
F16 B4 F14 109.0(5)
H35A C35 H35B 109.5
C31 C32 O1 106.5(15)
C31 C32 H32A 110.4
C31 C32 H32B 110.4
H35A C35 H35C 109.5
H35B C35 H35C 109.5
C36 C35 H35A 109.5
C36 C35 H35B 109.5
C36 C35 H35C 109.5
C35 C36 O4 97.9(9)
C35 C36 H36A 112.2
C35 C36 H36B 112.2
C31 C39 H39A 108.5
C31 C39 H39B 108.5
C36 O2 C37 114.2(11)
C38 C37 O2 108.1(12)
C38 C37 H37A 110.1
C38 C37 H37B 110.1
C38 C42 H42A 106.7
C38 C42 H42B 106.7

loop_
_geom_bond_atom_site_label_1
_geom_bond_atom_site_label_2
_geom_bond_distance
Br1 C1 1.893(6)
O1 C32 1.43(3)
C32 H32A 0.9900
C32 H32B 0.9900
O1 C33 1.42(3)
C33 H33A 0.9900
C33 H33B 0.9900
C33 C34 1.53(5)
C34 H34A 0.9800
C34 H34B 0.9800
C34 H34C 0.9800
O3 C39 1.45(6)
C39 H39A 0.9900
C39 H39B 0.9900
O3 C40 1.47(6)
C40 H40A 0.9900
C40 H40B 0.9900
C40 C41 1.47(9)
C41 H41A 0.9800
C41 H41B 0.9800
C41 H41C 0.9800
O4 C36 1.592(19)
O2 C36 1.309(14)
O2 C37 1.425(17)
C37 H37A 0.9900
C37 H37B 0.9900
C37 C38 1.33(2)
O4 C42 1.43(3)
C42 H42A 0.9900
C42 H42B 0.9900
Br2 C15 1.876(7)
Br3 C16 1.884(6)
Br4 C30 1.887(6)
Fe1 N1 2.194(5)
Fe1 N2 2.073(5)
Fe1 N3 2.455(5)
Fe1 N4 2.312(5)
Fe1 N5 2.070(5)
Fe1 N6 2.290(5)
N1 C1 1.335(7)
N1 C5 1.361(7)
N2 C6 1.343(7)
N2 C10 1.339(7)
N3 C11 1.354(7)
N3 C15 1.326(8)
N4 C16 1.336(8)
N4 C20 1.348(7)
N5 C21 1.335(7)
N5 C25 1.352(7)
N6 C26 1.361(7)
N6 C30 1.326(7)
C1 C2 1.388(8)
C2 H2 0.9500
C2 C3 1.382(8)
C3 H3 0.9500
C3 C4 1.397(8)
C4 H4 0.9500
C4 C5 1.380(8)
C5 C6 1.475(7)
C6 C7 1.390(7)
C7 H7 0.9500
C7 C8 1.382(8)
C8 H8 0.9500
C8 C9 1.385(8)
C9 H9 0.9500
C9 C10 1.388(8)
C10 C11 1.474(7)
C11 C12 1.397(8)
C12 H12 0.9500
C12 C13 1.391(9)
C13 H13 0.9500
C13 C14 1.377(10)
C14 H14 0.9500
C14 C15 1.400(10)
C16 C17 1.393(9)
C17 H17 0.9500
C17 C18 1.369(10)
C18 H18 0.9500
C18 C19 1.380(10)
C19 H19 0.9500
C19 C20 1.387(8)
C20 C21 1.494(8)
C21 C22 1.388(8)
C22 H22 0.9500
C22 C23 1.383(9)
C23 H23 0.9500
C23 C24 1.381(9)
C24 H24 0.9500
C24 C25 1.391(8)
C25 C26 1.476(8)
C26 C27 1.385(8)
C27 H27 0.9500
C27 C28 1.395(9)
C28 H28 0.9500
C28 C29 1.386(9)
C29 H29 0.9500
C29 C30 1.392(8)
Br1' C1' 1.887(6)
Br2' C15' 1.897(6)
Br3' C16' 1.889(6)
Br4' C30' 1.888(6)
Fe1' N1' 2.243(5)
Fe1' N2' 2.074(5)
Fe1' N3' 2.325(5)
Fe1' N4' 2.203(5)
Fe1' N5' 2.080(5)
Fe1' N6' 2.414(5)
N1' C1' 1.329(7)
N1' C5' 1.346(7)
N2' C6' 1.342(7)
N2' C10' 1.342(7)
N3' C11' 1.369(7)
N3' C15' 1.332(7)
N4' C16' 1.333(7)
N4' C20' 1.354(7)
N5' C21' 1.336(7)
N5' C25' 1.340(7)
N6' C26' 1.360(8)
N6' C30' 1.333(7)
C1' C2' 1.388(9)
C2' H2' 0.9500
C2' C3' 1.372(9)
C3' H3' 0.9500
C3' C4' 1.392(8)
C4' H4' 0.9500
C4' C5' 1.395(8)
C5' C6' 1.487(8)
C6' C7' 1.391(8)
C7' H7' 0.9500
C7' C8' 1.377(9)
C8' H8' 0.9500
C8' C9' 1.371(9)
C9' H9' 0.9500
C9' C10' 1.393(8)
C10' C11' 1.477(8)
C11' C12' 1.381(8)
C12' H12' 0.9500
C12' C13' 1.378(9)
C13' H13' 0.9500
C13' C14' 1.369(8)
C14' H14' 0.9500
C14' C15' 1.379(8)
C16' C17' 1.379(8)
C17' H17' 0.9500
C17' C18' 1.372(9)
C18' H18' 0.9500
C18' C19' 1.383(9)
C19' H19' 0.9500
C19' C20' 1.376(8)
C20' C21' 1.478(7)
C21' C22' 1.393(7)
C22' H22' 0.9500
C22' C23' 1.385(8)
C23' H23' 0.9500
C23' C24' 1.374(8)
C24' H24' 0.9500
C24' C25' 1.394(8)
C25' C26' 1.469(8)
C26' C27' 1.392(8)
C27' H27' 0.9500
C27' C28' 1.379(9)
C28' H28' 0.9500
C28' C29' 1.379(11)
C29' H29' 0.9500
C29' C30' 1.386(9)
F1 B1 1.406(7)
F2 B1 1.388(8)
F3 B1 1.380(8)
F4 B1 1.379(8)
F5 B2 1.398(8)
F6 B2 1.397(7)
F7 B2 1.374(8)
F8 B2 1.377(8)
F9 B3 1.409(8)
F10 B3 1.385(8)
F11 B3 1.366(9)
F12 B3 1.383(8)
F13 B4 1.381(8)
F14 B4 1.415(7)
F15 B4 1.375(8)
F16 B4 1.397(7)
C31 H31A 0.9800
C31 H31B 0.9800
C31 H31C 0.9800
C31 H31D 0.9800
C31 H31E 0.9800
C31 H31F 0.9800
C31 C32 1.35(2)
C31 C39 1.71(5)
C35 H35A 0.9800
C35 H35B 0.9800
C35 H35C 0.9800
C35 C36 1.469(13)
C36 H36A 0.9900
C36 H36B 0.9900
C38 H38A 0.9800
C38 H38B 0.9800
C38 H38C 0.9800
C38 H38D 0.9800
C38 H38E 0.9800
C38 H38F 0.9800
C38 C42 1.54(2)

loop_
_geom_torsion_atom_site_label_1
_geom_torsion_atom_site_label_2
_geom_torsion_atom_site_label_3
_geom_torsion_atom_site_label_4
_geom_torsion
C39 O3 C40 C41 170(4)
C32 O1 C33 C34 165(2)
C33 O1 C32 C31 169.4(17)
C40 O3 C39 C31 67(5)
C42 O4 C36 C35 -179.4(13)
C37 O2 C36 C35 175.8(11)
Br1 C1 C2 C3 -179.8(5)
Br3 C16 C17 C18 178.7(6)
Fe1 N1 C1 Br1 -1.1(7)
Fe1 N1 C1 C2 178.8(5)
Fe1 N1 C5 C4 -177.8(4)
Fe1 N1 C5 C6 4.6(6)
Fe1 N2 C6 C5 -9.9(6)
Fe1 N2 C6 C7 171.6(4)
Fe1 N2 C10 C9 -172.0(4)
Fe1 N2 C10 C11 9.1(7)
Fe1 N3 C11 C10 25.6(6)
Fe1 N3 C11 C12 -155.4(5)
Fe1 N3 C15 Br2 -34.2(8)
Fe1 N3 C15 C14 147.5(6)
Fe1 N4 C16 Br3 -2.3(8)
Fe1 N4 C16 C17 175.8(5)
Fe1 N4 C20 C19 -176.8(5)
Fe1 N4 C20 C21 4.2(6)
Fe1 N5 C21 C20 5.6(7)
Fe1 N5 C21 C22 -174.0(5)
Fe1 N5 C25 C24 172.9(5)
Fe1 N5 C25 C26 -9.3(7)
Fe1 N6 C26 C25 1.3(6)
Fe1 N6 C26 C27 -179.2(6)
Fe1 N6 C30 Br4 -0.3(8)
Fe1 N6 C30 C29 -179.2(6)
N1 C1 C2 C3 0.3(10)
N1 C5 C6 N2 3.1(7)
N1 C5 C6 C7 -178.5(5)
N2 C6 C7 C8 1.8(8)
N2 C10 C11 N3 -25.4(8)
N2 C10 C11 C12 155.6(6)
N3 C11 C12 C13 0.5(10)
N4 C16 C17 C18 0.6(11)
N4 C20 C21 N5 -6.5(8)
N4 C20 C21 C22 173.1(6)
N5 C21 C22 C23 1.0(10)
N5 C25 C26 N6 4.7(8)
N5 C25 C26 C27 -174.8(7)
N6 C26 C27 C28 -2.3(13)
C1 N1 C5 C4 2.8(8)
C1 N1 C5 C6 -174.9(5)
C1 C2 C3 C4 0.5(9)
C2 C3 C4 C5 0.4(9)
C3 C4 C5 N1 -2.1(9)
C3 C4 C5 C6 175.3(5)
C4 C5 C6 N2 -174.5(5)
C4 C5 C6 C7 3.9(8)
C5 N1 C1 Br1 178.2(4)
C5 N1 C1 C2 -1.9(9)
C5 C6 C7 C8 -176.5(5)
C6 N2 C10 C9 5.2(8)
C6 N2 C10 C11 -173.6(5)
C6 C7 C8 C9 2.6(9)
C7 C8 C9 C10 -3.1(9)
C8 C9 C10 N2 -0.9(9)
C8 C9 C10 C11 177.9(5)
C9 C10 C11 N3 155.8(6)
C9 C10 C11 C12 -23.2(9)
C10 N2 C6 C5 172.7(5)
C10 N2 C6 C7 -5.7(8)
C10 C11 C12 C13 179.5(6)
C11 N3 C15 Br2 173.1(5)
C11 N3 C15 C14 -5.3(10)
C11 C12 C13 C14 -3.5(12)
C12 C13 C14 C15 2.1(12)
C13 C14 C15 Br2 -175.9(6)
C13 C14 C15 N3 2.5(12)
C15 N3 C11 C10 -175.3(6)
C15 N3 C11 C12 3.7(9)
C16 N4 C20 C19 -0.3(9)
C16 N4 C20 C21 -179.3(5)
C16 C17 C18 C19 -1.0(12)
C17 C18 C19 C20 0.8(12)
C18 C19 C20 N4 -0.2(11)
C18 C19 C20 C21 178.8(7)
C19 C20 C21 N5 174.6(6)
C19 C20 C21 C22 -5.8(9)
C20 N4 C16 Br3 -178.0(4)
C20 N4 C16 C17 0.1(10)
C20 C21 C22 C23 -178.6(6)
C21 N5 C25 C24 -1.9(9)
C21 N5 C25 C26 175.8(5)
C21 C22 C23 C24 -1.6(10)
C22 C23 C24 C25 0.6(10)
C23 C24 C25 N5 1.2(9)
C23 C24 C25 C26 -176.4(6)
C24 C25 C26 N6 -177.5(6)
C24 C25 C26 C27 3.0(10)
C25 N5 C21 C20 -179.6(5)
C25 N5 C21 C22 0.8(9)
C25 C26 C27 C28 177.2(8)
C26 N6 C30 Br4 178.0(4)
C26 N6 C30 C29 -0.9(10)
C26 C27 C28 C29 1.0(14)
C27 C28 C29 C30 0.2(14)
C28 C29 C30 Br4 -179.2(7)
C28 C29 C30 N6 -0.3(13)
C30 N6 C26 C25 -177.3(5)
C30 N6 C26 C27 2.2(10)
Br1' C1' C2' C3' 177.5(5)
Br3' C16' C17' C18' -178.5(6)
Fe1' N1' C1' Br1' 0.6(8)
Fe1' N1' C1' C2' 179.4(5)
Fe1' N1' C5' C4' -178.3(5)
Fe1' N1' C5' C6' 1.9(6)
Fe1' N2' C6' C5' -2.6(7)
Fe1' N2' C6' C7' 177.3(5)
Fe1' N2' C10' C9' -175.4(5)
Fe1' N2' C10' C11' 1.5(7)
Fe1' N3' C11' C10' 13.3(6)
Fe1' N3' C11' C12' -169.6(5)
Fe1' N3' C15' Br2' -11.2(8)
Fe1' N3' C15' C14' 170.1(5)
Fe1' N4' C16' Br3' -1.7(7)
Fe1' N4' C16' C17' -179.2(5)
Fe1' N4' C20' C19' 179.2(5)
Fe1' N4' C20' C21' 1.0(6)
Fe1' N5' C21' C20' -8.5(6)
Fe1' N5' C21' C22' 174.5(4)
Fe1' N5' C25' C24' -174.3(4)
Fe1' N5' C25' C26' 4.9(7)
Fe1' N6' C26' C25' 24.0(6)
Fe1' N6' C26' C27' -157.4(5)
Fe1' N6' C30' Br4' -30.8(8)
Fe1' N6' C30' C29' 151.0(5)
N1' C1' C2' C3' -1.4(11)
N1' C5' C6' N2' 0.3(8)
N1' C5' C6' C7' -179.6(6)
N2' C6' C7' C8' -1.7(11)
N2' C10' C11' N3' -10.7(8)
N2' C10' C11' C12' 172.2(6)
N3' C11' C12' C13' -2.5(10)
N4' C16' C17' C18' -1.0(11)
N4' C20' C21' N5' 4.7(8)
N4' C20' C21' C22' -178.4(5)
N5' C21' C22' C23' 1.0(9)
N5' C25' C26' N6' -21.4(8)
N5' C25' C26' C27' 160.1(6)
N6' C26' C27' C28' -1.1(10)
C1' N1' C5' C4' 0.0(9)
C1' N1' C5' C6' -179.8(5)
C1' C2' C3' C4' -0.1(11)
C2' C3' C4' C5' 1.4(10)
C3' C4' C5' N1' -1.4(10)
C3' C4' C5' C6' 178.4(6)
C4' C5' C6' N2' -179.5(6)
C4' C5' C6' C7' 0.6(10)
C5' N1' C1' Br1' -177.4(4)
C5' N1' C1' C2' 1.4(9)
C5' C6' C7' C8' 178.2(7)
C6' N2' C10' C9' 0.7(9)
C6' N2' C10' C11' 177.6(5)
C6' C7' C8' C9' 0.5(13)
C7' C8' C9' C10' 1.2(13)
C8' C9' C10' N2' -1.9(11)
C8' C9' C10' C11' -178.5(7)
C9' C10' C11' N3' 166.2(6)
C9' C10' C11' C12' -10.9(10)
C10' N2' C6' C5' -178.8(5)
C10' N2' C6' C7' 1.1(9)
C10' C11' C12' C13' 174.5(6)
C11' N3' C15' Br2' 177.5(4)
C11' N3' C15' C14' -1.1(9)
C11' C12' C13' C14' -1.3(11)
C12' C13' C14' C15' 3.6(11)
C13' C14' C15' Br2' 178.9(6)
C13' C14' C15' N3' -2.4(11)
C15' N3' C11' C10' -173.5(5)
C15' N3' C11' C12' 3.6(8)
C16' N4' C20' C19' -0.2(9)
C16' N4' C20' C21' -178.4(5)
C16' C17' C18' C19' 2.0(12)
C17' C18' C19' C20' -2.2(12)
C18' C19' C20' N4' 1.3(10)
C18' C19' C20' C21' 179.3(6)
C19' C20' C21' N5' -173.5(6)
C19' C20' C21' C22' 3.4(9)
C20' N4' C16' Br3' 177.6(4)
C20' N4' C16' C17' 0.1(9)
C20' C21' C22' C23' -175.7(6)
C21' N5' C25' C24' 3.3(8)
C21' N5' C25' C26' -177.5(5)
C21' C22' C23' C24' 1.0(10)
C22' C23' C24' C25' -0.8(10)
C23' C24' C25' N5' -1.4(9)
C23' C24' C25' C26' 179.5(6)
C24' C25' C26' N6' 157.8(6)
C24' C25' C26' C27' -20.7(9)
C25' N5' C21' C20' 173.8(5)
C25' N5' C21' C22' -3.1(8)
C25' C26' C27' C28' 177.4(6)
C26' N6' C30' Br4' 172.5(4)
C26' N6' C30' C29' -5.7(10)
C26' C27' C28' C29' -2.3(11)
C27' C28' C29' C30' 1.7(11)
C28' C29' C30' Br4' -175.7(6)
C28' C29' C30' N6' 2.5(11)
C30' N6' C26' C25' -173.7(5)
C30' N6' C26' C27' 4.8(9)
C36 O2 C37 C38 -176.8(13)
C36 O4 C42 C38 -83(2)

loop_
_twin_individual_id
_twin_individual_mass_fraction_refined
1 0.8955(14)
2 0.1045(14)
